data_7244664
loop_
_publ_author_name
'Chen, Li'
'Niu, Shengtong'
'Lan, Shouang'
'Liu, Wenjun'
'Yang, Shuang'
'Fang, Xinqiang'

_publ_section_title
;
 Organocatalyzed trifunctionalization of alkynyl 1,2-diones for the
 concise synthesis of acyloxy allylidene malonates and
 \g-alkylidenebutenolides
;
_journal_issue 9
_journal_name_full 'Green Chemistry'
_journal_page_first 3623
_journal_page_last 3628
_journal_paper_doi 10.1039/D2GC00061J
_journal_volume 24
_journal_year 2022
_chemical_formula_moiety 'C29 H24 O5'
_chemical_formula_sum 'C29 H24 O5'
_chemical_formula_weight 452.51
_space_group_crystal_system triclinic
_space_group_IT_number 2
_space_group_name_Hall '-P 1'
_space_group_name_H-M_alt 'P -1'
_symmetry_Int_Tables_number 2
_atom_sites_solution_primary dual
_audit_creation_date 2021-01-26
_audit_creation_method
;
Olex2 1.2
(compiled 2018.05.29 svn.r3508 for OlexSys, GUI svn.r5506)
;
_audit_update_record
;
2021-12-29 deposited with the CCDC.	2022-03-11 downloaded from the CCDC.
;
_cell_angle_alpha 83.076(2)
_cell_angle_beta 88.393(2)
_cell_angle_gamma 84.055(2)
_cell_formula_units_Z 2
_cell_length_a 9.1359(3)
_cell_length_b 10.8744(3)
_cell_length_c 12.1839(2)
_cell_measurement_reflns_used 7421
_cell_measurement_temperature 149.98(10)
_cell_measurement_theta_max 73.6010
_cell_measurement_theta_min 3.6460
_cell_volume 1195.00(6)
_computing_cell_refinement 'CrysAlisPro 1.171.39.28b (Rigaku OD, 2015)'
_computing_data_collection 'CrysAlisPro 1.171.39.28b (Rigaku OD, 2015)'
_computing_data_reduction 'CrysAlisPro 1.171.39.28b (Rigaku OD, 2015)'
_computing_molecular_graphics 'Olex2 (Dolomanov et al., 2009)'
_computing_publication_material 'Olex2 (Dolomanov et al., 2009)'
_computing_structure_refinement 'olex2.refine (Bourhis et al., 2015)'
_computing_structure_solution 'ShelXT (Sheldrick, 2015)'
_diffrn_ambient_environment N~2~
_diffrn_ambient_temperature 149.98(10)
_diffrn_detector 'CCD plate'
_diffrn_measured_fraction_theta_full 0.9650
_diffrn_measured_fraction_theta_max 0.9650
_diffrn_measurement_details
;
List of Runs (angles in degrees, time in seconds):

  # Type    Start    End  Width  t~exp~   \w     \q     \k     \f   Frames
#--------------------------------------------------------------------------
  1  \w    -51.00  22.00   0.50    0.50    --    0.00 -57.00  30.00  146
  2  \w    -22.00   4.00   0.50    0.50    --    0.00 -57.00 -60.00   52
  3  \w    -18.00  89.00   0.50    0.50    --    0.00  19.00  30.00  214
  4  \w    -89.00 -59.00   0.50    0.50    --    0.00 -57.00  30.00   60
  5  \w     -6.00  21.00   0.50    0.50    --    0.00  77.00  60.00   54
  6  \w    -49.00 -24.00   0.50    0.50    --    0.00 -57.00 -60.00   50
  7  \w     76.00 102.00   0.50    0.50    --   95.20 -82.00 -90.00   52
  8  \w      6.00  33.00   0.50    0.50    --   95.20 -82.00 -90.00   54
  9  \w      6.00 118.00   0.50    0.50    --   95.20 -61.00 -30.00  224
 10  \w     78.00 104.00   0.50    0.50    --   95.20 -82.00  90.00   52
 11  \w     20.00 127.00   0.50    0.50    --   95.20 -82.00 -30.00  214
 12  \w     21.00 111.00   0.50    0.50    --   95.20 -61.00  60.00  180
 13  \w     76.00 102.00   0.50    0.50    --   95.20 -30.00   0.00   52
 14  \w    117.00 173.00   0.50    0.50    --   95.20  15.00   0.00  112
 15  \w     81.00 120.00   0.50    0.50    --   95.20 -82.00  60.00   78
 16  \w      7.00  56.00   0.50    0.50    --   95.20 -30.00   0.00   98
 17  \w     31.00  56.00   0.50    0.50    --   95.20 -82.00  60.00   50
 18  \w     95.00 120.00   0.50    0.50    --   95.20  30.00  30.00   50
 19  \w    136.00 179.00   0.50    0.50    --   95.20  30.00  30.00   86
 20  \w     90.00 180.00   0.50    0.50    --   95.20  45.00 -60.00  180
 21  \w     33.00 127.00   0.50    0.50    --   95.20 -82.00-180.00  188
 22  \w     15.00 118.00   0.50    0.50    --   95.20 -61.00-180.00  206
 23  \w     85.00 183.00   0.50    0.50    --   95.20  45.00 -90.00  196
;
_diffrn_measurement_device 'four-circle diffractometer'
_diffrn_measurement_device_type 'XtaLAB AFC12 (RINC): Kappa dual home/near'
_diffrn_measurement_method '\w scans'
_diffrn_orient_matrix_type 'CrysAlisPro convention (1999,Acta A55,543-557)'
_diffrn_orient_matrix_UB_11 0.0227978000
_diffrn_orient_matrix_UB_12 0.1382000000
_diffrn_orient_matrix_UB_13 -0.0320778000
_diffrn_orient_matrix_UB_21 0.0252461000
_diffrn_orient_matrix_UB_22 0.0138229000
_diffrn_orient_matrix_UB_23 0.1222101000
_diffrn_orient_matrix_UB_31 0.1661136000
_diffrn_orient_matrix_UB_32 -0.0358516000
_diffrn_orient_matrix_UB_33 -0.0162208000
_diffrn_radiation_monochromator graphite
_diffrn_radiation_probe x-ray
_diffrn_radiation_type 'Cu K\a'
_diffrn_radiation_wavelength 1.54184
_diffrn_reflns_av_R_equivalents 0.0544
_diffrn_reflns_av_unetI/netI 0.0501
_diffrn_reflns_limit_h_max 11
_diffrn_reflns_limit_h_min -8
_diffrn_reflns_limit_k_max 13
_diffrn_reflns_limit_k_min -13
_diffrn_reflns_limit_l_max 15
_diffrn_reflns_limit_l_min -14
_diffrn_reflns_number 12060
_diffrn_reflns_theta_full 74.2440
_diffrn_reflns_theta_max 74.24
_diffrn_reflns_theta_min 3.65
_diffrn_source 'fine-focus sealed X-ray tube'
_diffrn_source_type 'Enhance (Cu) X-ray Source'
_exptl_absorpt_coefficient_mu 0.693
_exptl_absorpt_correction_T_max 1.00000
_exptl_absorpt_correction_T_min 0.64740
_exptl_absorpt_correction_type multi-scan
_exptl_absorpt_process_details
;
CrysAlisPro 1.171.39.28b (Rigaku Oxford Diffraction, 2015)
Empirical absorption correction using spherical harmonics,
 implemented in SCALE3 ABSPACK scaling algorithm.
;
_exptl_crystal_colour yellow
_exptl_crystal_colour_primary yellow
_exptl_crystal_density_diffrn 1.2575
_exptl_crystal_description block
_exptl_crystal_F_000 477.5839
_exptl_crystal_size_max 0.2
_exptl_crystal_size_mid 0.05
_exptl_crystal_size_min 0.05
_refine_diff_density_max 0.2105
_refine_diff_density_min -0.2912
_refine_diff_density_rms 0.0590
_refine_ls_d_res_high 0.8010
_refine_ls_d_res_low 12.0935
_refine_ls_goodness_of_fit_ref 1.0271
_refine_ls_hydrogen_treatment constr
_refine_ls_matrix_type full
_refine_ls_number_constraints 45
_refine_ls_number_parameters 308
_refine_ls_number_reflns 4710
_refine_ls_number_restraints 0
_refine_ls_restrained_S_all 1.0271
_refine_ls_R_factor_all 0.0558
_refine_ls_R_factor_gt 0.0510
_refine_ls_shift/su_max 0.0003
_refine_ls_shift/su_mean 0.0001
_refine_ls_structure_factor_coef Fsqd
_refine_ls_weighting_details 'w=1/[\s^2^(Fo^2^)+(0.0876P)^2^+0.2006P] where P=(Fo^2^+2Fc^2^)/3'
_refine_ls_weighting_scheme calc
_refine_ls_wR_factor_gt 0.1428
_refine_ls_wR_factor_ref 0.1498
_reflns_Friedel_coverage 0.0
_reflns_limit_h_max 11
_reflns_limit_h_min -11
_reflns_limit_k_max 13
_reflns_limit_k_min -13
_reflns_limit_l_max 15
_reflns_limit_l_min 0
_reflns_number_gt 4096
_reflns_number_total 4710
_reflns_threshold_expression I>=2u(I)
_cod_data_source_file d2gc00061j2.cif
_cod_data_source_block F4
_cod_depositor_comments 'Adding full bibliography for 7244664--7244667.cif.'
_cod_database_code 7244664
_reflns_odcompleteness_completeness 99.62
_reflns_odcompleteness_iscentric 1
_reflns_odcompleteness_theta 66.97
_olex2_refinement_description
;
1. Fixed Uiso
 At 1.2 times of:
  All C(H) groups, All C(H,H) groups
 At 1.5 times of:
  All C(H,H,H) groups
2.a Secondary CH2 refined with riding coordinates:
 C00M(H00a,H00b)
2.b Aromatic/amide H refined with riding coordinates:
 C006(H006), C008(H008), C00E(H00E), C00F(H00F), C00H(H00H), C00I(H00I),
 C00K(H00K), C00L(H00L), C00N(H00N), C00O(H00O), C00P(H00P), C00Q(H00Q),
 C00R(H00R), C00S(H00S), C00T(H00T), C00U(H00U), C00V(H00V), C00X(H00X),
 C00Y(H00Y)
2.c Idealised Me refined as rotating group:
 C00W(H00c,H00d,H00g)
;
_olex2_submission_special_instructions 'No special instructions were received'
_oxdiff_exptl_absorpt_empirical_details
;
Empirical correction (ABSPACK) includes:
- Absorption correction using spherical harmonics
- Frame scaling
;
_oxdiff_exptl_absorpt_empirical_full_max 5.649
_oxdiff_exptl_absorpt_empirical_full_min 0.399

loop_
_space_group_symop_id
_space_group_symop_operation_xyz
1 x,y,z
2 -x,-y,-z

loop_
_atom_site_label
_atom_site_type_symbol
_atom_site_fract_x
_atom_site_fract_y
_atom_site_fract_z
_atom_site_U_iso_or_equiv
_atom_site_adp_type
_atom_site_occupancy
_atom_site_refinement_flags_posn
O001 O 0.65094(11) 0.71255(9) 0.75015(8) 0.0363(3) Uani 1.000000 .
O002 O 0.27939(11) 0.49361(10) 0.64914(7) 0.0381(3) Uani 1.000000 .
O003 O 0.36016(13) 0.61983(11) 0.50655(8) 0.0494(3) Uani 1.000000 .
O004 O 0.38785(13) 0.60847(11) 0.86970(8) 0.0485(3) Uani 1.000000 .
O005 O 0.85271(12) 0.60458(12) 0.68521(9) 0.0512(3) Uani 1.000000 .
C006 C 0.60951(15) 0.35471(13) 0.77124(11) 0.0323(3) Uani 1.000000 .
H006 H 0.61233(15) 0.38630(13) 0.69688(11) 0.0388(4) Uiso 1.000000 R
C007 C 0.47165(15) 0.60610(13) 0.68451(10) 0.0328(3) Uani 1.000000 .
C008 C 0.53195(15) 0.42519(13) 0.83937(11) 0.0334(3) Uani 1.000000 .
H008 H 0.52481(15) 0.39394(13) 0.91360(11) 0.0401(4) Uiso 1.000000 R
C009 C 0.45783(15) 0.54845(14) 0.80385(11) 0.0339(3) Uani 1.000000 .
C00A C 0.85567(15) 0.66996(12) 0.86570(11) 0.0329(3) Uani 1.000000 .
C00B C 0.69035(15) 0.23276(13) 0.80221(11) 0.0326(3) Uani 1.000000 .
C00C C 0.56786(15) 0.69132(13) 0.66067(11) 0.0338(3) Uani 1.000000 .
C00D C 0.36792(16) 0.57647(13) 0.60293(11) 0.0349(3) Uani 1.000000 .
C00E C 0.58695(16) 0.76998(14) 0.55810(11) 0.0372(3) Uani 1.000000 .
H00E H 0.53554(16) 0.75512(14) 0.49701(11) 0.0446(4) Uiso 1.000000 R
C00F C 1.00728(16) 0.64207(14) 0.87874(12) 0.0365(3) Uani 1.000000 .
H00F H 1.06592(16) 0.61486(14) 0.82105(12) 0.0438(4) Uiso 1.000000 R
C00G C 0.79216(16) 0.65645(13) 0.75791(11) 0.0350(3) Uani 1.000000 .
C00H C 0.78636(16) 0.18211(14) 0.72462(12) 0.0379(3) Uani 1.000000 .
H00H H 0.79069(16) 0.22250(14) 0.65301(12) 0.0455(4) Uiso 1.000000 R
C00I C 0.67310(17) 0.86227(14) 0.54505(12) 0.0393(3) Uani 1.000000 .
H00I H 0.72723(17) 0.87432(14) 0.60570(12) 0.0472(4) Uiso 1.000000 R
C00J C 0.68990(17) 0.94649(14) 0.44328(12) 0.0406(3) Uani 1.000000 .
C00K C 0.76705(17) 0.70782(15) 0.95276(12) 0.0403(3) Uani 1.000000 .
H00K H 0.66599(17) 0.72567(15) 0.94400(12) 0.0483(4) Uiso 1.000000 R
C00L C 0.68216(18) 0.16765(14) 0.90810(13) 0.0414(4) Uani 1.000000 .
H00L H 0.61725(18) 0.19885(14) 0.96058(13) 0.0497(4) Uiso 1.000000 R
C00M C 0.17316(17) 0.45799(15) 0.57511(12) 0.0423(4) Uani 1.000000 .
H00a H 0.10071(17) 0.52789(15) 0.55389(12) 0.0508(4) Uiso 1.000000 R
H00b H 0.22263(17) 0.43286(15) 0.50870(12) 0.0508(4) Uiso 1.000000 R
C00N C 0.83080(19) 0.71866(18) 1.05263(13) 0.0495(4) Uani 1.000000 .
H00N H 0.77223(19) 0.74217(18) 1.11175(13) 0.0594(5) Uiso 1.000000 R
C00O C 1.06925(17) 0.65531(16) 0.97821(13) 0.0432(4) Uani 1.000000 .
H00O H 1.17027(17) 0.63784(16) 0.98744(13) 0.0518(4) Uiso 1.000000 R
C00P C 0.87550(19) 0.07220(15) 0.75297(13) 0.0463(4) Uani 1.000000 .
H00P H 0.94061(19) 0.04052(15) 0.70084(13) 0.0556(5) Uiso 1.000000 R
C00Q C 0.8680(2) 0.00984(15) 0.85796(15) 0.0496(4) Uani 1.000000 .
H00Q H 0.9282(2) -0.06356(15) 0.87691(15) 0.0595(5) Uiso 1.000000 R
C00R C 0.7700(2) 0.05705(15) 0.93542(14) 0.0490(4) Uani 1.000000 .
H00R H 0.7634(2) 0.01423(15) 1.00592(14) 0.0588(5) Uiso 1.000000 R
C00S C 0.98110(19) 0.69457(18) 1.06425(13) 0.0501(4) Uani 1.000000 .
H00S H 1.02374(19) 0.70480(18) 1.13055(13) 0.0602(5) Uiso 1.000000 R
C00T C 0.6135(2) 0.93821(17) 0.34687(13) 0.0491(4) Uani 1.000000 .
H00T H 0.5495(2) 0.87717(17) 0.34609(13) 0.0589(5) Uiso 1.000000 R
C00U C 0.78446(19) 1.03917(15) 0.44152(14) 0.0472(4) Uani 1.000000 .
H00U H 0.83597(19) 1.04647(15) 0.50479(14) 0.0566(5) Uiso 1.000000 R
C00V C 0.8030(2) 1.12100(16) 0.34648(16) 0.0554(5) Uani 1.000000 .
H00V H 0.8665(2) 1.18250(16) 0.34654(16) 0.0665(6) Uiso 1.000000 R
C00W C 0.09990(19) 0.35259(17) 0.63433(14) 0.0505(4) Uani 1.000000 .
H00c H 0.0361(11) 0.3224(8) 0.5846(3) 0.0758(6) Uiso 1.000000 GR
H00d H 0.1731(2) 0.2868(5) 0.6608(9) 0.0758(6) Uiso 1.000000 GR
H00g H 0.0432(12) 0.3806(3) 0.6957(7) 0.0758(6) Uiso 1.000000 GR
C00X C 0.7275(2) 1.11111(17) 0.25246(15) 0.0590(5) Uani 1.000000 .
H00X H 0.7403(2) 1.16555(17) 0.18877(15) 0.0708(6) Uiso 1.000000 R
C00Y C 0.6325(2) 1.02013(18) 0.25276(14) 0.0574(5) Uani 1.000000 .
H00Y H 0.5810(2) 1.01392(18) 0.18923(14) 0.0689(6) Uiso 1.000000 R

loop_
_atom_site_aniso_label
_atom_site_aniso_U_11
_atom_site_aniso_U_22
_atom_site_aniso_U_33
_atom_site_aniso_U_12
_atom_site_aniso_U_13
_atom_site_aniso_U_23
O001 0.0347(5) 0.0450(6) 0.0263(5) 0.0103(4) -0.0071(4) -0.0035(4)
O002 0.0357(5) 0.0516(6) 0.0242(5) 0.0031(4) -0.0068(4) 0.0017(4)
O003 0.0652(8) 0.0572(7) 0.0242(5) -0.0082(6) -0.0143(5) 0.0070(5)
O004 0.0583(7) 0.0528(7) 0.0268(5) 0.0226(5) 0.0031(5) 0.0006(5)
O005 0.0444(6) 0.0713(8) 0.0362(6) 0.0208(5) -0.0107(5) -0.0196(5)
C006 0.0320(7) 0.0380(7) 0.0248(6) 0.0026(5) -0.0063(5) 0.0014(5)
C007 0.0333(7) 0.0398(7) 0.0215(6) 0.0123(5) -0.0049(5) -0.0009(5)
C008 0.0350(7) 0.0394(7) 0.0226(6) 0.0055(6) -0.0054(5) 0.0029(5)
C009 0.0335(7) 0.0418(7) 0.0228(6) 0.0093(6) -0.0050(5) 0.0003(5)
C00A 0.0381(7) 0.0325(7) 0.0263(7) 0.0003(5) -0.0050(5) 0.0018(5)
C00B 0.0327(7) 0.0342(7) 0.0296(7) 0.0032(5) -0.0067(5) -0.0020(5)
C00C 0.0343(7) 0.0412(7) 0.0227(6) 0.0120(6) -0.0063(5) -0.0022(5)
C00D 0.0383(7) 0.0396(7) 0.0235(6) 0.0095(6) -0.0064(5) 0.0000(5)
C00E 0.0368(7) 0.0455(8) 0.0253(7) 0.0083(6) -0.0050(5) 0.0024(6)
C00F 0.0381(8) 0.0388(7) 0.0309(7) -0.0010(6) -0.0028(6) 0.0007(6)
C00G 0.0354(7) 0.0373(7) 0.0294(7) 0.0074(6) -0.0054(5) -0.0009(5)
C00H 0.0423(8) 0.0402(8) 0.0298(7) 0.0047(6) -0.0064(6) -0.0050(6)
C00I 0.0417(8) 0.0438(8) 0.0292(7) 0.0094(6) -0.0052(6) -0.0010(6)
C00J 0.0439(8) 0.0383(8) 0.0350(8) 0.0109(6) 0.0012(6) 0.0011(6)
C00K 0.0366(8) 0.0522(9) 0.0307(7) -0.0011(6) -0.0036(6) -0.0020(6)
C00L 0.0471(8) 0.0391(8) 0.0346(8) 0.0048(6) -0.0010(6) 0.0016(6)
C00M 0.0433(8) 0.0520(9) 0.0295(7) 0.0019(7) -0.0112(6) 0.0001(6)
C00N 0.0470(9) 0.0737(11) 0.0279(7) -0.0057(8) 0.0003(6) -0.0075(7)
C00O 0.0371(8) 0.0554(9) 0.0367(8) -0.0081(7) -0.0091(6) 0.0009(7)
C00P 0.0505(9) 0.0439(8) 0.0425(8) 0.0116(7) -0.0054(7) -0.0102(7)
C00Q 0.0597(10) 0.0350(8) 0.0508(9) 0.0120(7) -0.0097(8) -0.0037(7)
C00R 0.0625(10) 0.0378(8) 0.0417(9) 0.0071(7) -0.0034(7) 0.0064(7)
C00S 0.0503(9) 0.0714(11) 0.0300(7) -0.0137(8) -0.0095(7) -0.0025(7)
C00T 0.0557(10) 0.0503(9) 0.0361(8) 0.0064(7) -0.0045(7) 0.0069(7)
C00U 0.0530(9) 0.0404(8) 0.0443(9) 0.0094(7) 0.0029(7) -0.0024(7)
C00V 0.0641(11) 0.0373(8) 0.0592(11) 0.0075(7) 0.0152(9) 0.0027(8)
C00W 0.0525(10) 0.0555(10) 0.0415(9) -0.0029(8) -0.0097(7) 0.0022(7)
C00X 0.0725(12) 0.0463(10) 0.0476(10) 0.0204(9) 0.0138(9) 0.0125(8)
C00Y 0.0704(12) 0.0578(11) 0.0363(9) 0.0145(9) -0.0014(8) 0.0077(8)

loop_
_atom_type_symbol
_atom_type_scat_dispersion_real
_atom_type_scat_dispersion_imag
_atom_type_scat_Cromer_Mann_a1
_atom_type_scat_Cromer_Mann_a2
_atom_type_scat_Cromer_Mann_a3
_atom_type_scat_Cromer_Mann_a4
_atom_type_scat_Cromer_Mann_b1
_atom_type_scat_Cromer_Mann_b2
_atom_type_scat_Cromer_Mann_b3
_atom_type_scat_Cromer_Mann_b4
_atom_type_scat_Cromer_Mann_c
_atom_type_scat_source
_atom_type_scat_dispersion_source
H 0.00000 0.00000 0.49300 0.32291 0.14019 0.04081 10.51090 26.12570 3.14236 57.79970 0.0030380000826 'International Tables Volume C Table 6.1.1.4 (pp. 500-502)' 'Henke, Gullikson and Davis, At. Data and Nucl. Data Tables, 1993, 54, 2'
C 0.01920 0.00962 2.31000 1.02000 1.58860 0.86500 20.84390 10.20750 0.56870 51.65120 0.215599998832 'International Tables Volume C Table 6.1.1.4 (pp. 500-502)' 'Henke, Gullikson and Davis, At. Data and Nucl. Data Tables, 1993, 54, 2'
O 0.05239 0.03377 3.04850 2.28680 1.54630 0.86700 13.27710 5.70110 0.32390 32.90890 0.250800013542 'International Tables Volume C Table 6.1.1.4 (pp. 500-502)' 'Henke, Gullikson and Davis, At. Data and Nucl. Data Tables, 1993, 54, 2'

loop_
_geom_angle_atom_site_label_1
_geom_angle_atom_site_label_2
_geom_angle_atom_site_label_3
_geom_angle
_geom_angle_site_symmetry_1
_geom_angle_site_symmetry_3
_geom_angle_publ_flag
C00G O001 C00C 117.59(10) . . ?
C00M O002 C00D 115.14(10) . . ?
C008 C006 H006 116.83(8) . . ?
C00B C006 H006 116.83(8) . . ?
C00B C006 C008 126.35(12) . . ?
C00C C007 C009 118.12(12) . . ?
C00D C007 C009 118.58(13) . . ?
C00D C007 C00C 122.95(12) . . ?
H008 C008 C006 118.15(8) . . ?
C009 C008 C006 123.70(12) . . ?
C009 C008 H008 118.15(7) . . ?
C007 C009 O004 118.88(12) . . ?
C008 C009 O004 120.87(12) . . ?
C008 C009 C007 120.21(11) . . ?
C00G C00A C00F 118.28(13) . . ?
C00K C00A C00F 120.50(13) . . ?
C00K C00A C00G 121.21(13) . . ?
C00H C00B C006 118.54(12) . . ?
C00L C00B C006 123.00(13) . . ?
C00L C00B C00H 118.36(13) . . ?
C007 C00C O001 114.91(12) . . ?
C00E C00C O001 116.58(13) . . ?
C00E C00C C007 128.28(13) . . ?
O003 C00D O002 122.74(13) . . ?
C007 C00D O002 110.95(11) . . ?
C007 C00D O003 126.30(14) . . ?
H00E C00E C00C 117.78(8) . . ?
C00I C00E C00C 124.43(14) . . ?
C00I C00E H00E 117.78(9) . . ?
H00F C00F C00A 120.35(8) . . ?
C00O C00F C00A 119.31(14) . . ?
C00O C00F H00F 120.35(9) . . ?
O005 C00G O001 122.91(13) . . ?
C00A C00G O001 110.82(11) . . ?
C00A C00G O005 126.28(13) . . ?
H00H C00H C00B 119.60(8) . . ?
C00P C00H C00B 120.81(14) . . ?
C00P C00H H00H 119.60(9) . . ?
H00I C00I C00E 117.24(9) . . ?
C00J C00I C00E 125.52(14) . . ?
C00J C00I H00I 117.24(9) . . ?
C00T C00J C00I 122.53(15) . . ?
C00U C00J C00I 119.29(15) . . ?
C00U C00J C00T 118.18(15) . . ?
H00K C00K C00A 120.30(8) . . ?
C00N C00K C00A 119.41(14) . . ?
C00N C00K H00K 120.30(9) . . ?
H00L C00L C00B 119.74(8) . . ?
C00R C00L C00B 120.51(14) . . ?
C00R C00L H00L 119.74(10) . . ?
H00a C00M O002 110.08(8) . . ?
H00b C00M O002 110.08(7) . . ?
H00b C00M H00a 108.4 . . ?
C00W C00M O002 108.11(12) . . ?
C00W C00M H00a 110.08(9) . . ?
C00W C00M H00b 110.08(9) . . ?
H00N C00N C00K 120.02(9) . . ?
C00S C00N C00K 119.96(15) . . ?
C00S C00N H00N 120.02(10) . . ?
H00O C00O C00F 119.96(9) . . ?
C00S C00O C00F 120.08(15) . . ?
C00S C00O H00O 119.96(9) . . ?
H00P C00P C00H 119.86(9) . . ?
C00Q C00P C00H 120.28(15) . . ?
C00Q C00P H00P 119.86(9) . . ?
H00Q C00Q C00P 120.14(9) . . ?
C00R C00Q C00P 119.71(14) . . ?
C00R C00Q H00Q 120.14(9) . . ?
C00Q C00R C00L 120.29(15) . . ?
H00R C00R C00L 119.85(10) . . ?
H00R C00R C00Q 119.85(9) . . ?
C00O C00S C00N 120.70(14) . . ?
H00S C00S C00N 119.65(10) . . ?
H00S C00S C00O 119.65(9) . . ?
H00T C00T C00J 119.75(10) . . ?
C00Y C00T C00J 120.50(18) . . ?
C00Y C00T H00T 119.75(12) . . ?
H00U C00U C00J 119.54(10) . . ?
C00V C00U C00J 120.92(17) . . ?
C00V C00U H00U 119.54(12) . . ?
H00V C00V C00U 119.96(12) . . ?
C00X C00V C00U 120.08(19) . . ?
C00X C00V H00V 119.96(11) . . ?
H00c C00W C00M 109.5 . . ?
H00d C00W C00M 109.5 . . ?
H00d C00W H00c 109.5 . . ?
H00g C00W C00M 109.5 . . ?
H00g C00W H00c 109.5 . . ?
H00g C00W H00d 109.5 . . ?
H00X C00X C00V 120.07(11) . . ?
C00Y C00X C00V 119.86(17) . . ?
C00Y C00X H00X 120.07(11) . . ?
C00X C00Y C00T 120.47(18) . . ?
H00Y C00Y C00T 119.77(12) . . ?
H00Y C00Y C00X 119.77(11) . . ?

loop_
_geom_bond_atom_site_label_1
_geom_bond_atom_site_label_2
_geom_bond_distance
_geom_bond_site_symmetry_2
_geom_bond_publ_flag
O001 C00C 1.4005(16) . ?
O001 C00G 1.3695(16) . ?
O002 C00D 1.3365(18) . ?
O002 C00M 1.4549(17) . ?
O003 C00D 1.2126(16) . ?
O004 C009 1.2205(17) . ?
O005 C00G 1.1987(17) . ?
C006 H006 0.9300 . ?
C006 C008 1.3366(19) . ?
C006 C00B 1.4624(18) . ?
C007 C009 1.5197(17) . ?
C007 C00C 1.344(2) . ?
C007 C00D 1.4776(19) . ?
C008 H008 0.9300 . ?
C008 C009 1.4598(18) . ?
C00A C00F 1.396(2) . ?
C00A C00G 1.4799(18) . ?
C00A C00K 1.392(2) . ?
C00B C00H 1.3948(19) . ?
C00B C00L 1.3988(19) . ?
C00C C00E 1.4438(19) . ?
C00E H00E 0.9300 . ?
C00E C00I 1.330(2) . ?
C00F H00F 0.9300 . ?
C00F C00O 1.381(2) . ?
C00H H00H 0.9300 . ?
C00H C00P 1.388(2) . ?
C00I H00I 0.9300 . ?
C00I C00J 1.464(2) . ?
C00J C00T 1.400(2) . ?
C00J C00U 1.392(2) . ?
C00K H00K 0.9300 . ?
C00K C00N 1.387(2) . ?
C00L H00L 0.9300 . ?
C00L C00R 1.386(2) . ?
C00M H00a 0.9700 . ?
C00M H00b 0.9700 . ?
C00M C00W 1.488(2) . ?
C00N H00N 0.9300 . ?
C00N C00S 1.379(2) . ?
C00O H00O 0.9300 . ?
C00O C00S 1.385(2) . ?
C00P H00P 0.9300 . ?
C00P C00Q 1.377(2) . ?
C00Q H00Q 0.9300 . ?
C00Q C00R 1.389(2) . ?
C00R H00R 0.9300 . ?
C00S H00S 0.9300 . ?
C00T H00T 0.9300 . ?
C00T C00Y 1.383(2) . ?
C00U H00U 0.9300 . ?
C00U C00V 1.390(2) . ?
C00V H00V 0.9300 . ?
C00V C00X 1.374(3) . ?
C00W H00c 0.9600 . ?
C00W H00d 0.9600 . ?
C00W H00g 0.9600 . ?
C00X H00X 0.9300 . ?
C00X C00Y 1.382(3) . ?
C00Y H00Y 0.9300 . ?
